data_7233121
loop_
_publ_author_name
'Virendra Kumar Rai'
'Masayoshi Nishiura'
'Masanori Takimoto'
'Zhaomin Hou'

_publ_section_title
;
 Guanidinate ligated iridium(III) complexes with various cyclometalated
 ligands: synthesis, structure, and highly efficient electrophosphorescent
 properties with a wide range of emission colours
;
_journal_name_full 'Journal of Materials Chemistry C'
_journal_page_first 677
_journal_page_last 689
_journal_paper_doi 10.1039/C2TC00242F
_journal_volume 1
_journal_year 2013
_chemical_formula_sum 'C45 H40 Ir N5'
_chemical_formula_weight 843.02
_space_group_IT_number 2
_space_group_name_Hall '-P 1'
_space_group_name_H-M_alt 'P -1'
_symmetry_cell_setting triclinic
_symmetry_space_group_name_H-M 'P -1'
_atom_sites_solution_hydrogens geom
_atom_sites_solution_primary direct
_atom_sites_solution_secondary difmap
_cell_angle_alpha 85.018(3)
_cell_angle_beta 81.768(3)
_cell_angle_gamma 79.502(4)
_cell_formula_units_Z 2
_cell_length_a 10.378(3)
_cell_length_b 10.421(3)
_cell_length_c 17.146(5)
_cell_measurement_reflns_used 430
_cell_measurement_temperature 173(2)
_cell_measurement_theta_max 25
_cell_measurement_theta_min 2
_cell_volume 1801.0(9)
_computing_cell_refinement 'Bruker SMART'
_computing_data_collection 'Bruker SMART'
_computing_data_reduction 'Bruker SHELXTL'
_computing_molecular_graphics 'Bruker SHELXTL'
_computing_publication_material 'Bruker SHELXTL'
_computing_structure_refinement 'SHELXL-97 (Sheldrick, 1997)'
_computing_structure_solution 'SHELXS-97 (Sheldrick, 1990)'
_diffrn_ambient_temperature 173(2)
_diffrn_measured_fraction_theta_full 0.947
_diffrn_measured_fraction_theta_max 0.947
_diffrn_measurement_device_type 'CCD area detector'
_diffrn_measurement_method 'phi and omega scans'
_diffrn_radiation_monochromator graphite
_diffrn_radiation_source 'fine-focus sealed tube'
_diffrn_radiation_type MoK\a
_diffrn_radiation_wavelength 0.71073
_diffrn_reflns_av_R_equivalents 0.0241
_diffrn_reflns_av_sigmaI/netI 0.0414
_diffrn_reflns_limit_h_max 11
_diffrn_reflns_limit_h_min -12
_diffrn_reflns_limit_k_max 12
_diffrn_reflns_limit_k_min -12
_diffrn_reflns_limit_l_max 20
_diffrn_reflns_limit_l_min -19
_diffrn_reflns_number 9120
_diffrn_reflns_theta_full 25.08
_diffrn_reflns_theta_max 25.08
_diffrn_reflns_theta_min 1.99
_exptl_absorpt_coefficient_mu 3.747
_exptl_absorpt_correction_T_max 0.8348
_exptl_absorpt_correction_T_min 0.3157
_exptl_absorpt_correction_type multi-scan
_exptl_absorpt_process_details SADABS
_exptl_crystal_density_diffrn 1.555
_exptl_crystal_density_method 'not measured'
_exptl_crystal_F_000 844
_exptl_crystal_size_max 0.40
_exptl_crystal_size_mid 0.30
_exptl_crystal_size_min 0.05
_refine_diff_density_max 1.890
_refine_diff_density_min -1.402
_refine_diff_density_rms 0.121
_refine_ls_extinction_method none
_refine_ls_goodness_of_fit_ref 1.006
_refine_ls_hydrogen_treatment none
_refine_ls_matrix_type full
_refine_ls_number_parameters 464
_refine_ls_number_reflns 6074
_refine_ls_number_restraints 0
_refine_ls_restrained_S_all 1.006
_refine_ls_R_factor_all 0.0326
_refine_ls_R_factor_gt 0.0291
_refine_ls_shift/su_max 0.001
_refine_ls_shift/su_mean 0.000
_refine_ls_structure_factor_coef Fsqd
_refine_ls_weighting_details 'calc w=1/[\s^2^(Fo^2^)+(0.0429P)^2^+0.0000P] where P=(Fo^2^+2Fc^2^)/3'
_refine_ls_weighting_scheme calc
_refine_ls_wR_factor_gt 0.0686
_refine_ls_wR_factor_ref 0.0696
_reflns_number_gt 5495
_reflns_number_total 6074
_reflns_threshold_expression >2sigma(I)
_cod_data_source_file J-Chem-Mat-C-2013-1-677-2.cif
_cod_data_source_block 4
_cod_original_sg_symbol_H-M P-1
_cod_database_code 7233121

loop_
_symmetry_equiv_pos_as_xyz
'x, y, z'
'-x, -y, -z'

loop_
_atom_site_label
_atom_site_type_symbol
_atom_site_fract_x
_atom_site_fract_y
_atom_site_fract_z
_atom_site_U_iso_or_equiv
_atom_site_adp_type
_atom_site_occupancy
_atom_site_symmetry_multiplicity
_atom_site_calc_flag
_atom_site_refinement_flags
_atom_site_disorder_assembly
_atom_site_disorder_group
Ir1 Ir 0.227442(15) 0.735940(15) 0.790185(9) 0.02032(7) Uani 1 1 d . . .
N1 N 0.1172(3) 0.9178(3) 0.7742(2) 0.0237(8) Uani 1 1 d . . .
N2 N 0.3350(3) 0.5591(3) 0.8205(2) 0.0242(8) Uani 1 1 d . . .
N3 N 0.3198(3) 0.7283(4) 0.6679(2) 0.0282(8) Uani 1 1 d . . .
N4 N 0.1329(3) 0.6533(3) 0.7055(2) 0.0240(8) Uani 1 1 d . . .
N5 N 0.2302(4) 0.6287(4) 0.5692(2) 0.0288(8) Uani 1 1 d . . .
C1 C 0.1053(4) 0.7401(4) 0.8929(2) 0.0249(9) Uani 1 1 d . . .
C2 C 0.3612(4) 0.8003(4) 0.8439(2) 0.0223(9) Uani 1 1 d . . .
C3 C 0.0948(4) 0.6473(5) 0.9564(2) 0.0295(10) Uani 1 1 d . . .
H15 H 0.1531 0.5656 0.9549 0.035 Uiso 1 1 calc R . .
C4 C -0.0009(5) 0.6733(5) 1.0223(3) 0.0377(12) Uani 1 1 d . . .
H16 H -0.0048 0.6089 1.0649 0.045 Uiso 1 1 calc R . .
C5 C -0.0882(5) 0.7878(5) 1.0272(3) 0.0376(12) Uani 1 1 d . . .
H17 H -0.1522 0.8013 1.0725 0.045 Uiso 1 1 calc R . .
C6 C -0.0845(4) 0.8865(5) 0.9656(3) 0.0321(11) Uani 1 1 d . . .
C7 C 0.0133(4) 0.8583(4) 0.8999(2) 0.0236(9) Uani 1 1 d . . .
C8 C 0.0216(4) 0.9528(4) 0.8358(2) 0.0242(9) Uani 1 1 d . . .
C9 C -0.0642(4) 1.0734(5) 0.8355(3) 0.0314(11) Uani 1 1 d . . .
C10 C -0.1600(5) 1.0990(5) 0.9042(3) 0.0393(12) Uani 1 1 d . . .
H20 H -0.2181 1.1807 0.9064 0.047 Uiso 1 1 calc R . .
C11 C -0.1689(5) 1.0097(5) 0.9653(3) 0.0395(12) Uani 1 1 d . . .
H21 H -0.2336 1.0299 1.0096 0.047 Uiso 1 1 calc R . .
C12 C -0.0486(5) 1.1606(5) 0.7693(3) 0.0402(12) Uani 1 1 d . . .
H26 H -0.1040 1.2438 0.7670 0.048 Uiso 1 1 calc R . .
C13 C 0.0473(5) 1.1244(5) 0.7079(3) 0.0395(12) Uani 1 1 d . . .
H25 H 0.0577 1.1822 0.6624 0.047 Uiso 1 1 calc R . .
C14 C 0.1297(5) 1.0035(4) 0.7120(3) 0.0318(11) Uani 1 1 d . . .
H24 H 0.1969 0.9810 0.6692 0.038 Uiso 1 1 calc R . .
C15 C 0.3838(4) 0.9245(4) 0.8528(3) 0.0294(10) Uani 1 1 d . . .
H2 H 0.3254 0.9983 0.8343 0.035 Uiso 1 1 calc R . .
C16 C 0.4924(5) 0.9439(5) 0.8890(3) 0.0374(12) Uani 1 1 d . . .
H3 H 0.5041 1.0307 0.8949 0.045 Uiso 1 1 calc R . .
C17 C 0.5811(5) 0.8418(5) 0.9158(3) 0.0378(12) Uani 1 1 d . . .
H4 H 0.6532 0.8578 0.9398 0.045 Uiso 1 1 calc R . .
C18 C 0.5647(5) 0.7131(5) 0.9076(3) 0.0313(10) Uani 1 1 d . . .
C19 C 0.4563(4) 0.6954(4) 0.8720(2) 0.0241(9) Uani 1 1 d . . .
C20 C 0.4395(4) 0.5667(4) 0.8595(2) 0.0253(9) Uani 1 1 d . . .
C21 C 0.5263(5) 0.4550(5) 0.8838(3) 0.0335(11) Uani 1 1 d . . .
C22 C 0.6342(5) 0.4776(5) 0.9216(3) 0.0432(13) Uani 1 1 d . . .
H7 H 0.6935 0.4046 0.9402 0.052 Uiso 1 1 calc R . .
C23 C 0.6544(5) 0.5992(5) 0.9318(3) 0.0419(13) Uani 1 1 d . . .
H8 H 0.7290 0.6096 0.9554 0.050 Uiso 1 1 calc R . .
C24 C 0.4999(5) 0.3330(5) 0.8696(3) 0.0402(12) Uani 1 1 d . . .
H12 H 0.5551 0.2552 0.8860 0.048 Uiso 1 1 calc R . .
C25 C 0.3936(5) 0.3264(4) 0.8316(3) 0.0374(12) Uani 1 1 d . . .
H11 H 0.3752 0.2438 0.8216 0.045 Uiso 1 1 calc R . .
C26 C 0.3132(4) 0.4402(4) 0.8078(3) 0.0303(10) Uani 1 1 d . . .
H13 H 0.2401 0.4337 0.7816 0.036 Uiso 1 1 calc R . .
C27 C 0.2282(4) 0.6715(4) 0.6469(2) 0.0264(10) Uani 1 1 d . . .
C28 C 0.2361(4) 0.7199(5) 0.5027(3) 0.0294(10) Uani 1 1 d . . .
C29 C 0.3070(5) 0.6821(5) 0.4310(3) 0.0356(11) Uani 1 1 d . . .
H29 H 0.3512 0.5944 0.4258 0.043 Uiso 1 1 calc R . .
C30 C 0.2517(6) 0.9007(5) 0.3739(3) 0.0466(14) Uani 1 1 d . . .
H30 H 0.2580 0.9627 0.3301 0.056 Uiso 1 1 calc R . .
C31 C 0.1811(6) 0.9376(5) 0.4446(3) 0.0457(14) Uani 1 1 d . . .
H31 H 0.1370 1.0254 0.4492 0.055 Uiso 1 1 calc R . .
C32 C 0.1728(5) 0.8492(5) 0.5092(3) 0.0377(12) Uani 1 1 d . . .
H32 H 0.1242 0.8764 0.5580 0.045 Uiso 1 1 calc R . .
C33 C 0.3132(5) 0.7730(5) 0.3672(3) 0.0438(13) Uani 1 1 d . . .
H33 H 0.3607 0.7465 0.3180 0.053 Uiso 1 1 calc R . .
C34 C 0.2407(4) 0.4925(4) 0.5601(2) 0.0265(10) Uani 1 1 d . . .
C35 C 0.3321(5) 0.2697(5) 0.5965(3) 0.0404(12) Uani 1 1 d . . .
H35 H 0.3885 0.2087 0.6264 0.049 Uiso 1 1 calc R . .
C36 C 0.1787(5) 0.3152(5) 0.5032(3) 0.0371(12) Uani 1 1 d . . .
H36 H 0.1285 0.2853 0.4686 0.045 Uiso 1 1 calc R . .
C37 C 0.3233(5) 0.4029(5) 0.6037(3) 0.0363(11) Uani 1 1 d . . .
H37 H 0.3736 0.4328 0.6383 0.044 Uiso 1 1 calc R . .
C38 C 0.2599(5) 0.2257(5) 0.5466(3) 0.0398(12) Uani 1 1 d . . .
H38 H 0.2657 0.1346 0.5419 0.048 Uiso 1 1 calc R . .
C39 C 0.1698(5) 0.4479(5) 0.5097(3) 0.0318(10) Uani 1 1 d . . .
H39 H 0.1142 0.5085 0.4792 0.038 Uiso 1 1 calc R . .
C40 C 0.0019(4) 0.6316(4) 0.6937(3) 0.0285(10) Uani 1 1 d . . .
H40 H 0.0030 0.6178 0.6366 0.034 Uiso 1 1 calc R . .
C41 C -0.1017(5) 0.7495(5) 0.7151(3) 0.0441(13) Uani 1 1 d . . .
H41A H -0.0768 0.8274 0.6849 0.066 Uiso 1 1 calc R . .
H41B H -0.1080 0.7613 0.7717 0.066 Uiso 1 1 calc R . .
H41C H -0.1873 0.7361 0.7026 0.066 Uiso 1 1 calc R . .
C42 C -0.0312(6) 0.5101(6) 0.7420(4) 0.066(2) Uani 1 1 d . . .
H42A H -0.0310 0.5212 0.7981 0.099 Uiso 1 1 calc R . .
H42B H 0.0349 0.4341 0.7256 0.099 Uiso 1 1 calc R . .
H42C H -0.1188 0.4963 0.7333 0.099 Uiso 1 1 calc R . .
C43 C 0.5568(4) 0.6463(5) 0.6675(3) 0.0378(12) Uani 1 1 d . . .
H43A H 0.5352 0.5584 0.6798 0.057 Uiso 1 1 calc R . .
H43B H 0.5608 0.6861 0.7166 0.057 Uiso 1 1 calc R . .
H43C H 0.6426 0.6404 0.6344 0.057 Uiso 1 1 calc R . .
C44 C 0.4513(4) 0.7296(5) 0.6237(3) 0.0320(10) Uani 1 1 d . . .
H44 H 0.4547 0.6947 0.5708 0.038 Uiso 1 1 calc R . .
C45 C 0.4741(6) 0.8718(5) 0.6126(4) 0.0535(15) Uani 1 1 d . . .
H45A H 0.4652 0.9081 0.6643 0.080 Uiso 1 1 calc R . .
H45B H 0.4086 0.9235 0.5813 0.080 Uiso 1 1 calc R . .
H45C H 0.5632 0.8747 0.5850 0.080 Uiso 1 1 calc R . .

loop_
_atom_site_aniso_label
_atom_site_aniso_U_11
_atom_site_aniso_U_22
_atom_site_aniso_U_33
_atom_site_aniso_U_23
_atom_site_aniso_U_13
_atom_site_aniso_U_12
Ir1 0.01964(10) 0.01657(10) 0.02454(10) -0.00397(6) -0.00318(6) -0.00106(7)
N1 0.0223(19) 0.0198(19) 0.0295(19) -0.0047(15) -0.0063(15) -0.0012(15)
N2 0.025(2) 0.0188(19) 0.0286(19) -0.0067(14) -0.0041(15) -0.0004(15)
N3 0.021(2) 0.033(2) 0.031(2) -0.0130(16) 0.0008(15) -0.0037(17)
N4 0.0200(19) 0.024(2) 0.0275(19) -0.0043(15) -0.0034(15) -0.0008(15)
N5 0.036(2) 0.025(2) 0.0256(19) -0.0078(15) -0.0027(16) -0.0046(17)
C1 0.022(2) 0.030(3) 0.026(2) -0.0080(18) -0.0062(18) -0.0084(19)
C2 0.024(2) 0.022(2) 0.021(2) -0.0072(16) -0.0008(17) -0.0019(18)
C3 0.028(3) 0.033(3) 0.030(2) -0.0009(19) -0.0062(19) -0.010(2)
C4 0.045(3) 0.048(3) 0.026(2) 0.002(2) -0.006(2) -0.025(3)
C5 0.032(3) 0.056(4) 0.029(3) -0.011(2) 0.005(2) -0.025(3)
C6 0.023(2) 0.044(3) 0.034(3) -0.019(2) 0.0006(19) -0.013(2)
C7 0.021(2) 0.026(2) 0.027(2) -0.0067(17) -0.0047(17) -0.0084(19)
C8 0.015(2) 0.025(2) 0.033(2) -0.0102(18) -0.0041(17) -0.0016(18)
C9 0.023(2) 0.028(3) 0.047(3) -0.012(2) -0.009(2) -0.004(2)
C10 0.019(2) 0.033(3) 0.066(4) -0.028(3) -0.001(2) 0.003(2)
C11 0.024(3) 0.047(3) 0.050(3) -0.028(3) 0.005(2) -0.009(2)
C12 0.031(3) 0.022(3) 0.066(4) -0.003(2) -0.013(3) 0.003(2)
C13 0.041(3) 0.027(3) 0.048(3) 0.009(2) -0.009(2) -0.004(2)
C14 0.032(3) 0.028(3) 0.034(3) 0.003(2) -0.004(2) -0.004(2)
C15 0.029(3) 0.022(2) 0.038(3) -0.0061(19) -0.005(2) -0.002(2)
C16 0.040(3) 0.025(3) 0.052(3) -0.010(2) -0.011(2) -0.012(2)
C17 0.032(3) 0.036(3) 0.050(3) -0.010(2) -0.016(2) -0.008(2)
C18 0.028(3) 0.030(3) 0.039(3) -0.007(2) -0.011(2) -0.005(2)
C19 0.021(2) 0.023(2) 0.028(2) -0.0065(17) -0.0012(18) -0.0017(18)
C20 0.022(2) 0.025(2) 0.030(2) -0.0042(18) -0.0070(18) -0.0023(19)
C21 0.031(3) 0.026(3) 0.044(3) -0.006(2) -0.010(2) 0.002(2)
C22 0.038(3) 0.033(3) 0.059(3) -0.004(2) -0.027(3) 0.007(2)
C23 0.034(3) 0.037(3) 0.058(3) -0.010(2) -0.023(2) 0.000(2)
C24 0.036(3) 0.023(3) 0.062(3) -0.004(2) -0.020(2) 0.005(2)
C25 0.042(3) 0.014(2) 0.059(3) -0.006(2) -0.016(2) -0.002(2)
C26 0.028(3) 0.025(3) 0.039(3) -0.0077(19) -0.007(2) -0.004(2)
C27 0.030(3) 0.021(2) 0.027(2) -0.0051(17) -0.0029(19) 0.0017(19)
C28 0.030(3) 0.031(3) 0.029(2) -0.0051(19) -0.0073(19) -0.007(2)
C29 0.040(3) 0.030(3) 0.036(3) -0.005(2) -0.002(2) -0.003(2)
C30 0.058(4) 0.042(3) 0.042(3) 0.008(2) -0.017(3) -0.014(3)
C31 0.060(4) 0.029(3) 0.050(3) -0.001(2) -0.023(3) -0.001(3)
C32 0.047(3) 0.030(3) 0.038(3) -0.008(2) -0.011(2) -0.002(2)
C33 0.049(3) 0.050(4) 0.031(3) 0.003(2) -0.001(2) -0.009(3)
C34 0.028(2) 0.024(2) 0.026(2) -0.0075(17) 0.0050(18) -0.0052(19)
C35 0.043(3) 0.027(3) 0.049(3) -0.006(2) -0.010(2) 0.005(2)
C36 0.048(3) 0.039(3) 0.030(3) -0.009(2) -0.004(2) -0.019(2)
C37 0.032(3) 0.034(3) 0.043(3) -0.014(2) -0.010(2) 0.001(2)
C38 0.056(3) 0.023(3) 0.039(3) -0.008(2) 0.003(2) -0.009(2)
C39 0.035(3) 0.033(3) 0.028(2) -0.0017(19) -0.003(2) -0.008(2)
C40 0.026(2) 0.030(3) 0.032(2) -0.0028(19) -0.0065(19) -0.008(2)
C41 0.028(3) 0.040(3) 0.068(4) -0.014(3) -0.016(2) -0.003(2)
C42 0.040(3) 0.045(4) 0.117(6) 0.028(4) -0.022(4) -0.022(3)
C43 0.020(2) 0.051(3) 0.040(3) -0.014(2) 0.006(2) -0.002(2)
C44 0.026(3) 0.038(3) 0.032(2) -0.009(2) 0.0061(19) -0.008(2)
C45 0.043(3) 0.040(3) 0.073(4) -0.004(3) 0.016(3) -0.014(3)

loop_
_atom_type_symbol
_atom_type_description
_atom_type_scat_dispersion_real
_atom_type_scat_dispersion_imag
_atom_type_scat_source
C C 0.0033 0.0016 'International Tables Vol C Tables 4.2.6.8 and 6.1.1.4'
H H 0.0000 0.0000 'International Tables Vol C Tables 4.2.6.8 and 6.1.1.4'
N N 0.0061 0.0033 'International Tables Vol C Tables 4.2.6.8 and 6.1.1.4'
Ir Ir -1.4442 7.9887 'International Tables Vol C Tables 4.2.6.8 and 6.1.1.4'

loop_
_geom_angle_atom_site_label_1
_geom_angle_atom_site_label_2
_geom_angle_atom_site_label_3
_geom_angle
_geom_angle_site_symmetry_1
_geom_angle_site_symmetry_3
C2 Ir1 C1 89.48(16) . .
C2 Ir1 N2 81.65(15) . .
C1 Ir1 N2 93.32(16) . .
C2 Ir1 N1 94.19(15) . .
C1 Ir1 N1 80.91(16) . .
N2 Ir1 N1 172.95(12) . .
C2 Ir1 N4 162.98(15) . .
C1 Ir1 N4 106.97(14) . .
N2 Ir1 N4 92.82(13) . .
N1 Ir1 N4 92.74(13) . .
C2 Ir1 N3 102.87(15) . .
C1 Ir1 N3 167.19(14) . .
N2 Ir1 N3 91.84(14) . .
N1 Ir1 N3 94.64(14) . .
N4 Ir1 N3 61.04(13) . .
C2 Ir1 C27 132.85(15) . .
C1 Ir1 C27 137.65(15) . .
N2 Ir1 C27 92.14(13) . .
N1 Ir1 C27 94.85(13) . .
N4 Ir1 C27 30.77(13) . .
N3 Ir1 C27 30.28(13) . .
C14 N1 C8 118.2(4) . .
C14 N1 Ir1 127.6(3) . .
C8 N1 Ir1 114.2(3) . .
C26 N2 C20 118.1(4) . .
C26 N2 Ir1 127.6(3) . .
C20 N2 Ir1 114.2(3) . .
C27 N3 C44 125.3(4) . .
C27 N3 Ir1 92.9(3) . .
C44 N3 Ir1 137.9(3) . .
C27 N4 C40 124.0(4) . .
C27 N4 Ir1 92.4(3) . .
C40 N4 Ir1 139.7(3) . .
C28 N5 C34 121.4(3) . .
C28 N5 C27 119.7(4) . .
C34 N5 C27 118.5(3) . .
C3 C1 C7 115.6(4) . .
C3 C1 Ir1 131.5(4) . .
C7 C1 Ir1 112.9(3) . .
C15 C2 C19 115.2(4) . .
C15 C2 Ir1 132.2(3) . .
C19 C2 Ir1 112.3(3) . .
C1 C3 C4 120.7(5) . .
C5 C4 C3 122.2(5) . .
C4 C5 C6 120.6(4) . .
C5 C6 C7 116.2(5) . .
C5 C6 C11 125.2(4) . .
C7 C6 C11 118.6(4) . .
C8 C7 C6 119.0(4) . .
C8 C7 C1 116.4(4) . .
C6 C7 C1 124.6(4) . .
N1 C8 C9 122.5(4) . .
N1 C8 C7 115.6(4) . .
C9 C8 C7 121.9(4) . .
C12 C9 C8 117.8(4) . .
C12 C9 C10 125.0(5) . .
C8 C9 C10 117.2(4) . .
C11 C10 C9 121.4(5) . .
C10 C11 C6 121.9(5) . .
C13 C12 C9 119.2(5) . .
C12 C13 C14 120.3(4) . .
N1 C14 C13 122.0(4) . .
C2 C15 C16 121.3(4) . .
C17 C16 C15 122.1(4) . .
C16 C17 C18 119.5(4) . .
C19 C18 C17 117.7(4) . .
C19 C18 C23 118.5(4) . .
C17 C18 C23 123.8(4) . .
C18 C19 C20 119.4(4) . .
C18 C19 C2 124.2(4) . .
C20 C19 C2 116.4(4) . .
N2 C20 C21 122.4(4) . .
N2 C20 C19 115.4(4) . .
C21 C20 C19 122.2(4) . .
C24 C21 C20 117.6(4) . .
C24 C21 C22 125.9(4) . .
C20 C21 C22 116.4(4) . .
C23 C22 C21 122.3(5) . .
C22 C23 C18 121.1(4) . .
C25 C24 C21 119.5(4) . .
C24 C25 C26 120.1(4) . .
N2 C26 C25 122.2(4) . .
N3 C27 N4 113.6(4) . .
N3 C27 N5 124.2(4) . .
N4 C27 N5 122.2(4) . .
N3 C27 Ir1 56.8(2) . .
N4 C27 Ir1 56.8(2) . .
N5 C27 Ir1 176.9(3) . .
C29 C28 C32 119.2(4) . .
C29 C28 N5 120.5(4) . .
C32 C28 N5 120.3(4) . .
C33 C29 C28 119.7(5) . .
C31 C30 C33 119.2(5) . .
C30 C31 C32 121.1(5) . .
C31 C32 C28 119.8(5) . .
C30 C33 C29 121.0(5) . .
C39 C34 C37 119.4(4) . .
C39 C34 N5 121.2(4) . .
C37 C34 N5 119.5(4) . .
C38 C35 C37 120.4(5) . .
C38 C36 C39 120.7(4) . .
C35 C37 C34 119.9(4) . .
C35 C38 C36 119.3(5) . .
C34 C39 C36 120.3(4) . .
N4 C40 C41 110.7(4) . .
N4 C40 C42 110.3(4) . .
C41 C40 C42 110.7(5) . .
N3 C44 C43 110.7(4) . .
N3 C44 C45 108.0(4) . .
C43 C44 C45 110.3(4) . .

loop_
_geom_bond_atom_site_label_1
_geom_bond_atom_site_label_2
_geom_bond_distance
_geom_bond_site_symmetry_2
Ir1 C2 2.009(4) .
Ir1 C1 2.016(4) .
Ir1 N2 2.040(3) .
Ir1 N1 2.046(3) .
Ir1 N4 2.178(3) .
Ir1 N3 2.179(4) .
Ir1 C27 2.600(4) .
N1 C14 1.337(5) .
N1 C8 1.368(5) .
N2 C26 1.340(6) .
N2 C20 1.371(5) .
N3 C27 1.313(5) .
N3 C44 1.465(6) .
N4 C27 1.331(6) .
N4 C40 1.463(5) .
N5 C28 1.421(6) .
N5 C34 1.424(6) .
N5 C27 1.439(5) .
C1 C3 1.398(6) .
C1 C7 1.417(6) .
C2 C15 1.382(6) .
C2 C19 1.433(6) .
C3 C4 1.403(7) .
C4 C5 1.361(7) .
C5 C6 1.410(7) .
C6 C7 1.416(6) .
C6 C11 1.416(7) .
C7 C8 1.415(6) .
C8 C9 1.401(6) .
C9 C12 1.401(7) .
C9 C10 1.439(7) .
C10 C11 1.344(7) .
C12 C13 1.368(7) .
C13 C14 1.390(7) .
C15 C16 1.415(6) .
C16 C17 1.368(7) .
C17 C18 1.404(7) .
C18 C19 1.402(6) .
C18 C23 1.438(6) .
C19 C20 1.422(6) .
C20 C21 1.407(6) .
C21 C24 1.396(7) .
C21 C22 1.436(6) .
C22 C23 1.350(7) .
C24 C25 1.374(6) .
C25 C26 1.387(6) .
C28 C29 1.387(6) .
C28 C32 1.393(7) .
C29 C33 1.386(7) .
C30 C31 1.370(8) .
C30 C33 1.374(8) .
C31 C32 1.381(7) .
C34 C39 1.371(6) .
C34 C37 1.391(6) .
C35 C38 1.372(7) .
C35 C37 1.390(7) .
C36 C38 1.381(7) .
C36 C39 1.381(7) .
C40 C41 1.510(7) .
C40 C42 1.517(7) .
C43 C44 1.514(6) .
C44 C45 1.534(7) .
